data_7212041
loop_
_publ_author_name
'Khanjani, Somaye'
'Morsali, Ali'
'Retailleau, Pascal'

_publ_section_title
;
 Reversible crystal to crystal transformation of a hydrogen-bonded polymer
 to another in a solid-gas reaction along with morphology change:
 nano-particles to nano-rods conversion
;
_journal_issue 7
_journal_name_full CrystEngComm
_journal_page_first 2173
_journal_paper_doi 10.1039/b918746d
_journal_volume 12
_journal_year 2010
_chemical_formula_moiety 'C10 H12 La N6 O14, C10 H9 N2'
_chemical_formula_sum 'C20 H21 La N8 O14'
_chemical_formula_weight 736.36
_chemical_name_systematic
;
?
;
_space_group_IT_number 19
_symmetry_cell_setting orthorhombic
_symmetry_space_group_name_Hall 'P 2ac 2ab'
_symmetry_space_group_name_H-M 'P 21 21 21'
_atom_sites_solution_hydrogens geom
_atom_sites_solution_primary direct
_atom_sites_solution_secondary difmap
_audit_creation_method SHELXL-97
_cell_angle_alpha 90.00
_cell_angle_beta 90.00
_cell_angle_gamma 90.00
_cell_formula_units_Z 4
_cell_length_a 7.2438(5)
_cell_length_b 18.4781(12)
_cell_length_c 19.8909(13)
_cell_measurement_reflns_used 9988
_cell_measurement_temperature 100(2)
_cell_measurement_theta_max 31.41
_cell_measurement_theta_min 2.20
_cell_volume 2662.4(3)
_computing_cell_refinement 'Apex2 v2008.2-4'
_computing_data_collection 'Apex2 v2008.2-4 (Bruker, 2008)'
_computing_data_reduction 'Apex2 v2008.2-4'
_computing_molecular_graphics 'SHELXTL 6.14'
_computing_publication_material 'SHELXTL 6.14'
_computing_structure_refinement 'SHELXTL 6.14'
_computing_structure_solution 'SHELXTL 6.14 (Bruker, 2000-2003)'
_diffrn_ambient_temperature 100(2)
_diffrn_measured_fraction_theta_full 1.000
_diffrn_measured_fraction_theta_max 0.951
_diffrn_measurement_device_type 'Bruker AXS SMART APEX CCD diffractometer'
_diffrn_measurement_method '\w scans'
_diffrn_radiation_monochromator graphite
_diffrn_radiation_source 'fine-focus sealed tube'
_diffrn_radiation_type MoK\a
_diffrn_radiation_wavelength 0.71073
_diffrn_reflns_av_R_equivalents 0.0233
_diffrn_reflns_av_sigmaI/netI 0.0352
_diffrn_reflns_limit_h_max 10
_diffrn_reflns_limit_h_min -10
_diffrn_reflns_limit_k_max 26
_diffrn_reflns_limit_k_min -26
_diffrn_reflns_limit_l_max 28
_diffrn_reflns_limit_l_min -17
_diffrn_reflns_number 23476
_diffrn_reflns_theta_full 25.00
_diffrn_reflns_theta_max 31.59
_diffrn_reflns_theta_min 1.50
_diffrn_standards_number 0
_exptl_absorpt_coefficient_mu 1.691
_exptl_absorpt_correction_T_max 0.789
_exptl_absorpt_correction_T_min 0.672
_exptl_absorpt_correction_type multi-scan
_exptl_absorpt_process_details 'Apex2 v2008.2-4 (Bruker, 2008)'
_exptl_crystal_colour orange
_exptl_crystal_density_diffrn 1.837
_exptl_crystal_density_method 'not measured'
_exptl_crystal_description block
_exptl_crystal_F_000 1464
_exptl_crystal_size_max 0.33
_exptl_crystal_size_mid 0.28
_exptl_crystal_size_min 0.14
_refine_diff_density_max 0.866
_refine_diff_density_min -0.540
_refine_diff_density_rms 0.085
_refine_ls_abs_structure_details 'Flack H D (1983), Acta Cryst. A39, 876-881, 3451 Friedel pairs'
_refine_ls_abs_structure_Flack -0.002(7)
_refine_ls_extinction_method none
_refine_ls_goodness_of_fit_ref 1.035
_refine_ls_hydrogen_treatment mixed
_refine_ls_matrix_type full
_refine_ls_number_parameters 400
_refine_ls_number_reflns 8219
_refine_ls_number_restraints 4
_refine_ls_restrained_S_all 1.035
_refine_ls_R_factor_all 0.0231
_refine_ls_R_factor_gt 0.0215
_refine_ls_shift/su_max 0.003
_refine_ls_shift/su_mean 0.000
_refine_ls_structure_factor_coef Fsqd
_refine_ls_weighting_details 'calc w=1/[\s^2^(Fo^2^)+(0.0194P)^2^+0.0000P] where P=(Fo^2^+2Fc^2^)/3'
_refine_ls_weighting_scheme calc
_refine_ls_wR_factor_gt 0.0452
_refine_ls_wR_factor_ref 0.0464
_reflns_number_gt 7934
_reflns_number_total 8219
_reflns_threshold_expression I>2\s(I)
_cod_data_source_file b918746d.txt
_cod_data_source_block '[La(4,4?-bipy)(H2O)2(NO3)4].(4,4?-Hbipy)(1)'
_cod_depositor_comments
;
The following automatic conversions were performed:

'_symmetry_cell_setting' value 'Orthorhombic' changed to
'orthorhombic' according to
/home/saulius/struct/CIF-dictionaries/cif_core.dic dictionary named
'cif_core.dic' version 2.4.2 from 2011-04-26.

Automatic conversion script
Id: cif_fix_values 1891 2012-01-12 08:04:46Z andrius 
;
_cod_original_sg_symbol_H-M P2(1)2(1)2(1)
_cod_database_code 7212041

loop_
_symmetry_equiv_pos_as_xyz
'x, y, z'
'-x+1/2, -y, z+1/2'
'-x, y+1/2, -z+1/2'
'x+1/2, -y+1/2, -z'

loop_
_atom_site_label
_atom_site_type_symbol
_atom_site_fract_x
_atom_site_fract_y
_atom_site_fract_z
_atom_site_U_iso_or_equiv
_atom_site_adp_type
_atom_site_occupancy
_atom_site_symmetry_multiplicity
_atom_site_calc_flag
_atom_site_refinement_flags
C1 C 0.2340(3) 0.30403(10) 0.89552(11) 0.0150(4) Uani 1 1 d .
H1 H 0.1973 0.2881 0.9389 0.018 Uiso 1 1 calc R
C2 C 0.2894(3) 0.25236(10) 0.84896(11) 0.0152(4) Uani 1 1 d .
H2 H 0.2923 0.2027 0.8613 0.018 Uiso 1 1 calc R
C3 C 0.3407(3) 0.27313(10) 0.78421(11) 0.0123(4) Uani 1 1 d .
C4 C 0.3388(3) 0.34762(11) 0.77094(11) 0.0176(4) Uani 1 1 d .
H4 H 0.3745 0.3652 0.7280 0.021 Uiso 1 1 calc R
C5 C 0.2848(3) 0.39543(10) 0.82062(11) 0.0164(4) Uani 1 1 d .
H5 H 0.2869 0.4456 0.8104 0.020 Uiso 1 1 calc R
C6 C 0.4455(3) 0.09796(10) 0.69309(10) 0.0171(4) Uani 1 1 d .
H6 H 0.4403 0.0475 0.7021 0.021 Uiso 1 1 calc R
C7 C 0.3895(3) 0.14530(11) 0.74329(11) 0.0168(4) Uani 1 1 d .
H7 H 0.3466 0.1271 0.7851 0.020 Uiso 1 1 calc R
C8 C 0.3967(3) 0.21998(10) 0.73199(11) 0.0124(4) Uani 1 1 d .
C9 C 0.4595(3) 0.24174(10) 0.66876(10) 0.0166(4) Uani 1 1 d .
H9 H 0.4663 0.2918 0.6582 0.020 Uiso 1 1 calc R
C10 C 0.5121(3) 0.19071(11) 0.62131(11) 0.0186(4) Uani 1 1 d .
H10 H 0.5542 0.2072 0.5788 0.022 Uiso 1 1 calc R
C11 C 0.8424(3) 0.14127(11) 0.78390(11) 0.0173(4) Uani 1 1 d .
H11 H 0.8486 0.0902 0.7792 0.021 Uiso 1 1 calc R
C12 C 0.8837(3) 0.18383(11) 0.72902(11) 0.0150(4) Uani 1 1 d .
H12 H 0.9185 0.1621 0.6876 0.018 Uiso 1 1 calc R
C13 C 0.8741(3) 0.25906(10) 0.73468(10) 0.0132(4) Uani 1 1 d .
C14 C 0.8235(3) 0.28756(11) 0.79668(11) 0.0170(4) Uani 1 1 d .
H14 H 0.8154 0.3384 0.8029 0.020 Uiso 1 1 calc R
C15 C 0.7852(3) 0.24095(11) 0.84924(11) 0.0188(4) Uani 1 1 d .
H15 H 0.7509 0.2612 0.8913 0.023 Uiso 1 1 calc R
C16 C 1.0786(3) 0.32920(11) 0.57328(10) 0.0180(4) Uani 1 1 d .
H16 H 1.1579 0.3132 0.5382 0.022 Uiso 1 1 calc R
C17 C 1.0319(3) 0.28295(11) 0.62473(10) 0.0164(4) Uani 1 1 d .
H17 H 1.0773 0.2347 0.6248 0.020 Uiso 1 1 calc R
C18 C 0.9177(3) 0.30668(10) 0.67705(10) 0.0138(4) Uani 1 1 d .
C19 C 0.8490(3) 0.37771(10) 0.67315(11) 0.0173(4) Uani 1 1 d .
H19 H 0.7681 0.3954 0.7070 0.021 Uiso 1 1 calc R
C20 C 0.8987(3) 0.42131(11) 0.62058(11) 0.0204(5) Uani 1 1 d .
H20 H 0.8524 0.4693 0.6181 0.025 Uiso 1 1 calc R
La1 La 0.060186(15) 0.472798(5) 0.972549(5) 0.01055(3) Uani 1 1 d .
N1 N -0.0759(3) 0.62986(8) 0.98979(8) 0.0180(4) Uani 1 1 d .
N2 N 0.0331(3) 0.49904(9) 1.12652(9) 0.0158(3) Uani 1 1 d .
N3 N -0.2707(2) 0.36736(8) 0.98812(8) 0.0133(3) Uani 1 1 d .
N4 N -0.0600(3) 0.49865(9) 0.82651(8) 0.0168(3) Uani 1 1 d .
N5 N 0.2295(2) 0.37571(9) 0.88245(9) 0.0145(3) Uani 1 1 d .
N6 N 0.5063(2) 0.11922(9) 0.63268(9) 0.0167(4) Uani 1 1 d .
N7 N 0.7938(3) 0.16892(10) 0.84386(9) 0.0185(4) Uani 1 1 d .
N8 N 1.0120(2) 0.39673(9) 0.57276(9) 0.0186(4) Uani 1 1 d .
H8 H 1.0439 0.4259 0.5398 0.022 Uiso 1 1 calc R
O1 O -0.1781(2) 0.57371(7) 0.98912(7) 0.0185(3) Uani 1 1 d .
O2 O 0.09031(19) 0.62209(7) 0.97210(8) 0.0182(3) Uani 1 1 d .
O3 O -0.1398(3) 0.68869(8) 1.00747(9) 0.0318(4) Uani 1 1 d .
O4 O 0.1311(2) 0.53869(8) 1.08820(8) 0.0207(3) Uani 1 1 d .
O5 O -0.0558(2) 0.44777(7) 1.09860(7) 0.0176(3) Uani 1 1 d .
O6 O 0.0223(2) 0.51072(8) 1.18698(8) 0.0271(4) Uani 1 1 d .
O7 O -0.2995(2) 0.43526(7) 0.99009(7) 0.0166(3) Uani 1 1 d .
O8 O -0.10558(18) 0.34667(7) 0.98131(8) 0.0164(3) Uani 1 1 d .
O9 O -0.3989(2) 0.32376(7) 0.99231(8) 0.0198(3) Uani 1 1 d .
O10 O 0.0700(2) 0.53432(7) 0.85465(7) 0.0174(3) Uani 1 1 d .
O11 O -0.1487(2) 0.45491(7) 0.86404(8) 0.0203(3) Uani 1 1 d .
O12 O -0.0966(2) 0.50586(9) 0.76702(8) 0.0258(4) Uani 1 1 d .
O13 O 0.39204(18) 0.52079(7) 0.95776(7) 0.0133(3) Uani 1 1 d D
H13A H 0.478(3) 0.4929(11) 0.9565(12) 0.020 Uiso 1 1 d D
H13B H 0.416(3) 0.5513(11) 0.9290(10) 0.020 Uiso 1 1 d D
O14 O 0.2777(2) 0.39339(8) 1.03421(8) 0.0172(3) Uani 1 1 d D
H14A H 0.370(3) 0.3750(13) 1.0213(13) 0.026 Uiso 1 1 d D
H14B H 0.270(4) 0.3743(13) 1.0732(9) 0.026 Uiso 1 1 d D

loop_
_atom_site_aniso_label
_atom_site_aniso_U_11
_atom_site_aniso_U_22
_atom_site_aniso_U_33
_atom_site_aniso_U_23
_atom_site_aniso_U_13
_atom_site_aniso_U_12
C1 0.0160(10) 0.0165(9) 0.0126(10) 0.0006(7) 0.0012(8) 0.0000(7)
C2 0.0181(10) 0.0121(8) 0.0154(11) 0.0009(8) 0.0007(8) 0.0019(7)
C3 0.0101(9) 0.0137(8) 0.0132(10) 0.0000(7) -0.0004(7) -0.0008(7)
C4 0.0202(11) 0.0169(9) 0.0155(11) 0.0031(8) 0.0021(9) 0.0011(8)
C5 0.0174(11) 0.0125(8) 0.0193(11) 0.0010(8) 0.0032(8) 0.0010(7)
C6 0.0200(10) 0.0134(8) 0.0178(10) -0.0024(7) 0.0005(10) 0.0004(8)
C7 0.0196(11) 0.0151(9) 0.0158(11) 0.0006(8) 0.0023(8) 0.0002(7)
C8 0.0106(10) 0.0146(8) 0.0121(10) -0.0020(7) -0.0007(7) -0.0014(7)
C9 0.0203(11) 0.0160(8) 0.0135(10) -0.0007(7) 0.0004(9) 0.0008(8)
C10 0.0217(11) 0.0208(9) 0.0133(10) 0.0001(8) 0.0013(8) -0.0004(8)
C11 0.0165(10) 0.0170(9) 0.0185(11) 0.0010(8) -0.0011(8) -0.0022(8)
C12 0.0141(10) 0.0176(9) 0.0134(10) -0.0008(7) 0.0009(7) 0.0004(7)
C13 0.0106(9) 0.0156(8) 0.0135(10) 0.0003(7) -0.0001(7) -0.0018(7)
C14 0.0165(10) 0.0176(9) 0.0168(11) -0.0053(8) -0.0009(9) 0.0003(8)
C15 0.0182(11) 0.0242(10) 0.0140(11) -0.0036(9) 0.0006(8) -0.0042(8)
C16 0.0176(11) 0.0227(9) 0.0137(10) 0.0005(7) -0.0019(9) -0.0039(8)
C17 0.0149(11) 0.0186(9) 0.0157(10) 0.0016(7) -0.0004(8) -0.0017(7)
C18 0.0129(10) 0.0150(8) 0.0135(10) 0.0006(7) -0.0029(8) -0.0008(7)
C19 0.0171(11) 0.0159(9) 0.0190(11) -0.0010(8) 0.0006(8) -0.0002(8)
C20 0.0196(11) 0.0168(9) 0.0249(12) 0.0042(8) -0.0033(8) -0.0016(8)
La1 0.01026(4) 0.01001(4) 0.01138(5) -0.00004(4) 0.00012(4) 0.00014(4)
N1 0.0264(10) 0.0114(7) 0.0162(9) 0.0004(6) 0.0014(8) 0.0013(7)
N2 0.0186(9) 0.0145(7) 0.0143(9) -0.0009(6) 0.0021(7) 0.0034(7)
N3 0.0139(8) 0.0123(7) 0.0138(9) -0.0005(6) 0.0004(6) 0.0003(6)
N4 0.0183(8) 0.0150(7) 0.0172(9) -0.0026(6) -0.0046(8) 0.0038(8)
N5 0.0145(9) 0.0140(7) 0.0151(9) -0.0002(6) -0.0002(7) 0.0003(6)
N6 0.0158(9) 0.0184(8) 0.0160(9) -0.0047(7) -0.0006(7) 0.0017(6)
N7 0.0180(10) 0.0240(9) 0.0136(9) 0.0042(7) -0.0018(7) -0.0035(7)
N8 0.0202(10) 0.0209(8) 0.0146(9) 0.0067(7) -0.0044(7) -0.0069(7)
O1 0.0162(7) 0.0118(6) 0.0275(9) -0.0023(6) 0.0022(6) -0.0008(6)
O2 0.0172(7) 0.0188(6) 0.0187(7) -0.0007(6) 0.0017(7) -0.0022(5)
O3 0.0401(11) 0.0109(6) 0.0446(12) -0.0069(6) 0.0140(8) 0.0029(7)
O4 0.0248(8) 0.0215(8) 0.0158(8) 0.0010(6) 0.0025(6) -0.0084(6)
O5 0.0184(7) 0.0164(6) 0.0181(7) -0.0024(5) 0.0017(7) -0.0037(6)
O6 0.0425(11) 0.0253(8) 0.0134(8) -0.0041(6) 0.0052(7) -0.0042(7)
O7 0.0158(7) 0.0102(6) 0.0238(9) 0.0004(5) -0.0007(6) 0.0008(5)
O8 0.0107(7) 0.0148(6) 0.0235(9) -0.0007(6) 0.0023(6) 0.0015(5)
O9 0.0142(8) 0.0142(6) 0.0308(9) 0.0002(6) 0.0032(6) -0.0022(5)
O10 0.0212(7) 0.0144(6) 0.0166(7) 0.0001(5) -0.0045(6) -0.0014(7)
O11 0.0205(8) 0.0188(7) 0.0217(8) 0.0019(6) -0.0025(6) -0.0045(6)
O12 0.0298(10) 0.0341(8) 0.0135(8) -0.0012(6) -0.0065(6) 0.0006(7)
O13 0.0132(6) 0.0120(6) 0.0146(7) 0.0021(5) 0.0020(5) 0.0009(5)
O14 0.0137(7) 0.0233(7) 0.0147(8) 0.0055(6) 0.0023(6) 0.0068(5)

loop_
_atom_type_symbol
_atom_type_description
_atom_type_scat_dispersion_real
_atom_type_scat_dispersion_imag
_atom_type_scat_source
C C 0.0033 0.0016 'International Tables Vol C Tables 4.2.6.8 and 6.1.1.4'
H H 0.0000 0.0000 'International Tables Vol C Tables 4.2.6.8 and 6.1.1.4'
N N 0.0061 0.0033 'International Tables Vol C Tables 4.2.6.8 and 6.1.1.4'
O O 0.0106 0.0060 'International Tables Vol C Tables 4.2.6.8 and 6.1.1.4'
La La -0.2871 2.4523 'International Tables Vol C Tables 4.2.6.8 and 6.1.1.4'

loop_
_geom_angle_atom_site_label_1
_geom_angle_atom_site_label_2
_geom_angle_atom_site_label_3
_geom_angle
N5 C1 C2 123.55(19)
N5 C1 H1 118.2
C2 C1 H1 118.2
C1 C2 C3 120.25(18)
C1 C2 H2 119.9
C3 C2 H2 119.9
C2 C3 C4 116.21(18)
C2 C3 C8 122.45(18)
C4 C3 C8 121.34(19)
C5 C4 C3 119.7(2)
C5 C4 H4 120.1
C3 C4 H4 120.1
N5 C5 C4 124.44(18)
N5 C5 H5 117.8
C4 C5 H5 117.8
N6 C6 C7 123.84(18)
N6 C6 H6 118.1
C7 C6 H6 118.1
C6 C7 C8 119.7(2)
C6 C7 H7 120.2
C8 C7 H7 120.2
C9 C8 C7 116.16(18)
C9 C8 C3 121.88(17)
C7 C8 C3 121.96(19)
C10 C9 C8 120.42(18)
C10 C9 H9 119.8
C8 C9 H9 119.8
N6 C10 C9 123.1(2)
N6 C10 H10 118.4
C9 C10 H10 118.4
N7 C11 C12 122.87(19)
N7 C11 H11 118.6
C12 C11 H11 118.6
C11 C12 C13 119.56(19)
C11 C12 H12 120.2
C13 C12 H12 120.2
C14 C13 C12 117.50(18)
C14 C13 C18 121.23(18)
C12 C13 C18 121.27(18)
C15 C14 C13 119.20(18)
C15 C14 H14 120.4
C13 C14 H14 120.4
N7 C15 C14 123.4(2)
N7 C15 H15 118.3
C14 C15 H15 118.3
N8 C16 C17 119.8(2)
N8 C16 H16 120.1
C17 C16 H16 120.1
C16 C17 C18 120.26(19)
C16 C17 H17 119.9
C18 C17 H17 119.9
C17 C18 C19 117.43(18)
C17 C18 C13 121.05(17)
C19 C18 C13 121.51(19)
C20 C19 C18 119.9(2)
C20 C19 H19 120.0
C18 C19 H19 120.0
N8 C20 C19 120.38(19)
N8 C20 H20 119.8
C19 C20 H20 119.8
O14 La1 O1 142.72(5)
O14 La1 O13 70.57(5)
O1 La1 O13 113.10(4)
O14 La1 O10 133.33(5)
O1 La1 O10 79.44(5)
O13 La1 O10 73.87(5)
O14 La1 O8 74.48(5)
O1 La1 O8 109.22(5)
O13 La1 O8 137.60(4)
O10 La1 O8 117.31(5)
O14 La1 O4 73.70(5)
O1 La1 O4 71.64(5)
O13 La1 O4 76.15(5)
O10 La1 O4 125.07(4)
O8 La1 O4 115.98(5)
O14 La1 O11 133.68(5)
O1 La1 O11 79.13(5)
O13 La1 O11 118.75(5)
O10 La1 O11 48.62(4)
O8 La1 O11 71.53(5)
O4 La1 O11 150.68(5)
O14 La1 O5 68.57(5)
O1 La1 O5 78.14(5)
O13 La1 O5 117.22(5)
O10 La1 O5 157.49(4)
O8 La1 O5 69.04(5)
O4 La1 O5 47.92(4)
O11 La1 O5 124.00(5)
O14 La1 O7 113.25(5)
O1 La1 O7 61.55(4)
O13 La1 O7 174.63(4)
O10 La1 O7 104.64(5)
O8 La1 O7 47.72(4)
O4 La1 O7 101.04(4)
O11 La1 O7 61.75(5)
O5 La1 O7 62.38(5)
O14 La1 O2 122.81(5)
O1 La1 O2 47.78(4)
O13 La1 O2 65.38(4)
O10 La1 O2 63.92(4)
O8 La1 O2 157.00(4)
O4 La1 O2 61.97(5)
O11 La1 O2 99.58(4)
O5 La1 O2 101.50(4)
O7 La1 O2 109.29(4)
O14 La1 N5 70.18(5)
O1 La1 N5 147.00(5)
O13 La1 N5 74.97(5)
O10 La1 N5 72.15(5)
O8 La1 N5 71.11(5)
O4 La1 N5 139.43(5)
O11 La1 N5 69.62(5)
O5 La1 N5 128.38(4)
O7 La1 N5 109.66(5)
O2 La1 N5 126.76(5)
O3 N1 O2 122.54(18)
O3 N1 O1 120.18(19)
O2 N1 O1 117.28(15)
O6 N2 O5 121.84(17)
O6 N2 O4 121.47(18)
O5 N2 O4 116.68(17)
O9 N3 O8 121.52(15)
O9 N3 O7 121.28(16)
O8 N3 O7 117.20(16)
O12 N4 O11 121.90(19)
O12 N4 O10 121.87(18)
O11 N4 O10 116.22(16)
C5 N5 C1 115.78(17)
C5 N5 La1 122.65(12)
C1 N5 La1 120.84(13)
C6 N6 C10 116.80(17)
C15 N7 C11 117.49(18)
C20 N8 C16 122.23(19)
C20 N8 H8 118.9
C16 N8 H8 118.9
N1 O1 La1 101.69(12)
N1 O2 La1 92.14(10)
N2 O4 La1 98.45(11)
N2 O5 La1 96.96(11)
N3 O7 La1 95.18(11)
N3 O8 La1 99.87(10)
N4 O10 La1 98.57(11)
N4 O11 La1 96.32(12)
La1 O13 H13A 120.1(17)
La1 O13 H13B 120.7(18)
H13A O13 H13B 105(2)
La1 O14 H14A 129(2)
La1 O14 H14B 130.9(18)
H14A O14 H14B 100(3)

loop_
_geom_bond_atom_site_label_1
_geom_bond_atom_site_label_2
_geom_bond_distance
C1 N5 1.350(2)
C1 C2 1.389(3)
C1 H1 0.9500
C2 C3 1.394(3)
C2 H2 0.9500
C3 C4 1.402(3)
C3 C8 1.486(3)
C4 C5 1.382(3)
C4 H4 0.9500
C5 N5 1.344(3)
C5 H5 0.9500
C6 N6 1.339(3)
C6 C7 1.388(3)
C6 H6 0.9500
C7 C8 1.399(3)
C7 H7 0.9500
C8 C9 1.397(3)
C9 C10 1.387(3)
C9 H9 0.9500
C10 N6 1.341(3)
C10 H10 0.9500
C11 N7 1.344(3)
C11 C12 1.378(3)
C11 H11 0.9500
C12 C13 1.396(3)
C12 H12 0.9500
C13 C14 1.390(3)
C13 C18 1.479(3)
C14 C15 1.383(3)
C14 H14 0.9500
C15 N7 1.337(3)
C15 H15 0.9500
C16 N8 1.338(3)
C16 C17 1.376(3)
C16 H16 0.9500
C17 C18 1.400(3)
C17 H17 0.9500
C18 C19 1.406(3)
C19 C20 1.368(3)
C19 H19 0.9500
C20 N8 1.336(3)
C20 H20 0.9500
La1 O14 2.4779(14)
La1 O1 2.5621(14)
La1 O13 2.5791(14)
La1 O10 2.6071(14)
La1 O8 2.6275(13)
La1 O4 2.6530(15)
La1 O11 2.6565(16)
La1 O5 2.6843(14)
La1 O7 2.7190(15)
La1 O2 2.7673(13)
La1 N5 2.8167(17)
N1 O3 1.233(2)
N1 O2 1.262(2)
N1 O1 1.275(2)
N2 O6 1.224(2)
N2 O5 1.273(2)
N2 O4 1.274(2)
N3 O9 1.232(2)
N3 O8 1.263(2)
N3 O7 1.272(2)
N4 O12 1.220(2)
N4 O11 1.274(2)
N4 O10 1.279(2)
N8 H8 0.8800
O13 H13A 0.809(16)
O13 H13B 0.822(16)
O14 H14A 0.795(16)
O14 H14B 0.853(16)

loop_
_geom_hbond_atom_site_label_D
_geom_hbond_atom_site_label_H
_geom_hbond_atom_site_label_A
_geom_hbond_distance_DH
_geom_hbond_distance_HA
_geom_hbond_distance_DA
_geom_hbond_angle_DHA
_geom_hbond_site_symmetry_A
O14 H14B N7 0.853(16) 1.842(17) 2.687(2) 171(3) 4_457
O14 H14A N3 0.795(16) 2.686(18) 3.431(2) 157(2) 1_655
O14 H14A O9 0.795(16) 2.006(17) 2.800(2) 177(3) 1_655
O13 H13B N6 0.822(16) 1.843(16) 2.662(2) 174(3) 3_656
O13 H13A O7 0.809(16) 2.043(17) 2.8111(19) 158(2) 1_655
N8 H8 O13 0.88 1.96 2.835(2) 171.7 2_664

loop_
_geom_torsion_atom_site_label_1
_geom_torsion_atom_site_label_2
_geom_torsion_atom_site_label_3
_geom_torsion_atom_site_label_4
_geom_torsion
N5 C1 C2 C3 -1.3(3)
C1 C2 C3 C4 2.2(3)
C1 C2 C3 C8 -178.48(19)
C2 C3 C4 C5 -1.1(3)
C8 C3 C4 C5 179.6(2)
C3 C4 C5 N5 -1.0(3)
N6 C6 C7 C8 -0.5(3)
C6 C7 C8 C9 0.8(3)
C6 C7 C8 C3 -179.2(2)
C2 C3 C8 C9 -175.7(2)
C4 C3 C8 C9 3.6(3)
C2 C3 C8 C7 4.3(3)
C4 C3 C8 C7 -176.4(2)
C7 C8 C9 C10 -0.5(3)
C3 C8 C9 C10 179.5(2)
C8 C9 C10 N6 0.0(4)
N7 C11 C12 C13 -0.5(3)
C11 C12 C13 C14 0.4(3)
C11 C12 C13 C18 179.9(2)
C12 C13 C14 C15 -0.1(3)
C18 C13 C14 C15 -179.6(2)
C13 C14 C15 N7 -0.1(4)
N8 C16 C17 C18 -1.1(3)
C16 C17 C18 C19 2.3(3)
C16 C17 C18 C13 -176.65(19)
C14 C13 C18 C17 155.5(2)
C12 C13 C18 C17 -24.0(3)
C14 C13 C18 C19 -23.4(3)
C12 C13 C18 C19 157.1(2)
C17 C18 C19 C20 -1.8(3)
C13 C18 C19 C20 177.1(2)
C18 C19 C20 N8 0.1(3)
C4 C5 N5 C1 1.9(3)
C4 C5 N5 La1 -168.39(17)
C2 C1 N5 C5 -0.7(3)
C2 C1 N5 La1 169.78(16)
O14 La1 N5 C5 -140.01(17)
O1 La1 N5 C5 43.8(2)
O13 La1 N5 C5 -65.63(16)
O10 La1 N5 C5 11.91(15)
O8 La1 N5 C5 140.20(17)
O4 La1 N5 C5 -111.61(16)
O11 La1 N5 C5 63.50(15)
O5 La1 N5 C5 -178.68(14)
O7 La1 N5 C5 111.51(16)
O2 La1 N5 C5 -23.29(18)
O14 La1 N5 C1 50.13(15)
O1 La1 N5 C1 -126.08(15)
O13 La1 N5 C1 124.51(16)
O10 La1 N5 C1 -157.95(16)
O8 La1 N5 C1 -29.66(15)
O4 La1 N5 C1 78.54(17)
O11 La1 N5 C1 -106.36(16)
O5 La1 N5 C1 11.47(18)
O7 La1 N5 C1 -58.34(16)
O2 La1 N5 C1 166.85(14)
C7 C6 N6 C10 0.0(3)
C9 C10 N6 C6 0.3(3)
C14 C15 N7 C11 0.0(3)
C12 C11 N7 C15 0.3(3)
C19 C20 N8 C16 1.2(3)
C17 C16 N8 C20 -0.7(3)
O3 N1 O1 La1 -168.53(16)
O2 N1 O1 La1 11.18(19)
O14 La1 O1 N1 84.81(13)
O13 La1 O1 N1 -3.08(12)
O10 La1 O1 N1 -70.32(11)
O8 La1 O1 N1 174.25(11)
O4 La1 O1 N1 62.35(11)
O11 La1 O1 N1 -119.86(11)
O5 La1 O1 N1 111.66(11)
O7 La1 O1 N1 176.51(12)
O2 La1 O1 N1 -6.09(10)
N5 La1 O1 N1 -101.07(13)
O3 N1 O2 La1 169.57(17)
O1 N1 O2 La1 -10.13(17)
O14 La1 O2 N1 -127.87(11)
O1 La1 O2 N1 6.03(10)
O13 La1 O2 N1 -170.92(13)
O10 La1 O2 N1 105.74(12)
O8 La1 O2 N1 6.9(2)
O4 La1 O2 N1 -84.04(12)
O11 La1 O2 N1 71.74(12)
O5 La1 O2 N1 -56.07(12)
O7 La1 O2 N1 8.46(12)
N5 La1 O2 N1 143.39(11)
O6 N2 O4 La1 -179.10(16)
O5 N2 O4 La1 -0.52(18)
O14 La1 O4 N2 -75.29(12)
O1 La1 O4 N2 90.75(12)
O13 La1 O4 N2 -148.75(12)
O10 La1 O4 N2 152.78(11)
O8 La1 O4 N2 -12.20(13)
O11 La1 O4 N2 86.32(14)
O5 La1 O4 N2 0.29(10)
O7 La1 O4 N2 35.93(12)
O2 La1 O4 N2 142.04(13)
N5 La1 O4 N2 -103.08(12)
O6 N2 O5 La1 179.09(16)
O4 N2 O5 La1 0.51(17)
O14 La1 O5 N2 86.74(11)
O1 La1 O5 N2 -76.17(11)
O13 La1 O5 N2 33.88(12)
O10 La1 O5 N2 -81.28(16)
O8 La1 O5 N2 167.69(12)
O4 La1 O5 N2 -0.29(10)
O11 La1 O5 N2 -144.20(10)
O7 La1 O5 N2 -140.09(12)
O2 La1 O5 N2 -34.19(11)
N5 La1 O5 N2 125.90(11)
O9 N3 O7 La1 -178.04(16)
O8 N3 O7 La1 1.55(18)
O14 La1 O7 N3 -39.24(12)
O1 La1 O7 N3 -178.01(12)
O10 La1 O7 N3 112.90(11)
O8 La1 O7 N3 -0.90(10)
O4 La1 O7 N3 -116.10(11)
O11 La1 O7 N3 89.25(11)
O5 La1 O7 N3 -86.89(11)
O2 La1 O7 N3 179.94(10)
N5 La1 O7 N3 36.97(11)
O9 N3 O8 La1 177.97(16)
O7 N3 O8 La1 -1.62(18)
O14 La1 O8 N3 144.65(13)
O1 La1 O8 N3 3.60(13)
O13 La1 O8 N3 179.96(10)
O10 La1 O8 N3 -84.20(12)
O4 La1 O8 N3 81.98(12)
O11 La1 O8 N3 -67.32(12)
O5 La1 O8 N3 72.08(12)
O7 La1 O8 N3 0.91(10)
O2 La1 O8 N3 2.9(2)
N5 La1 O8 N3 -141.43(13)
O12 N4 O10 La1 -174.37(16)
O11 N4 O10 La1 5.30(17)
O14 La1 O10 N4 112.70(11)
O1 La1 O10 N4 -87.79(11)
O13 La1 O10 N4 154.22(11)
O8 La1 O10 N4 18.50(12)
O4 La1 O10 N4 -146.29(10)
O11 La1 O10 N4 -3.04(10)
O5 La1 O10 N4 -82.71(15)
O7 La1 O10 N4 -31.13(11)
O2 La1 O10 N4 -135.74(12)
N5 La1 O10 N4 75.20(11)
O12 N4 O11 La1 174.50(16)
O10 N4 O11 La1 -5.18(17)
O14 La1 O11 N4 -112.00(11)
O1 La1 O11 N4 88.47(11)
O13 La1 O11 N4 -22.04(12)
O10 La1 O11 N4 3.03(10)
O8 La1 O11 N4 -156.85(12)
O4 La1 O11 N4 92.75(14)
O5 La1 O11 N4 156.01(10)
O7 La1 O11 N4 151.88(12)
O2 La1 O11 N4 45.05(11)
N5 La1 O11 N4 -80.74(11)
